data_7158754
loop_
_publ_author_name
'Yu, Xiao'
'Zhu, Wenjing'
'Liu, Hongyan'
'Liu, Yi'
'Li, Hongshuang'
'Han, Junfen'
'Duan, Guiyun'
'Bai, Zhushuang'
'Zhang, Pengfei'
'Xia, Chengcai'

_publ_section_title
;
 Practical chemoselective aromatic substitution: the synthesis of
 N-(4-halo-2-nitrophenyl)benzenesulfonamide through the efficient
 nitration and halogenation of N-phenylbenzenesulfonamide
;
_journal_name_full 'Organic &amp; Biomolecular Chemistry'
_journal_paper_doi 10.1039/D2OB01028C
_journal_year 2022
_chemical_formula_moiety 'C12 H9 Br N2 O4 S'
_chemical_formula_sum 'C12 H9 Br N2 O4 S'
_chemical_formula_weight 357.18
_chemical_name_systematic N-(4-bromo-2-nitrophenyl)benzenesulfonamide
_space_group_crystal_system monoclinic
_space_group_IT_number 14
_space_group_name_Hall '-P 2yn'
_space_group_name_H-M_alt 'P 1 21/n 1'
_atom_sites_solution_hydrogens geom
_audit_creation_method SHELXL-2014/7
_audit_update_record
;
2021-11-19 deposited with the CCDC.	2022-06-21 downloaded from the CCDC.
;
_cell_angle_alpha 90
_cell_angle_beta 91.652(12)
_cell_angle_gamma 90
_cell_formula_units_Z 8
_cell_length_a 10.609(6)
_cell_length_b 8.728(5)
_cell_length_c 29.627(17)
_cell_measurement_reflns_used 2736
_cell_measurement_temperature 296(2)
_cell_measurement_theta_max 21.42
_cell_measurement_theta_min 2.43
_cell_volume 2742(3)
_computing_cell_refinement 'Bruker SMART'
_computing_data_collection 'Bruker SMART'
_computing_data_reduction 'Bruker SAINT'
_computing_molecular_graphics 'Bruker SHELXTL'
_computing_publication_material 'Bruker SHELXTL'
_computing_structure_refinement 'SHELXL-2014/7 (Sheldrick, 2014)'
_computing_structure_solution 'Bruker SHELXTL'
_diffrn_ambient_temperature 296(2)
_diffrn_measured_fraction_theta_full 0.996
_diffrn_measured_fraction_theta_max 0.996
_diffrn_measurement_device_type 'CCD area detector'
_diffrn_measurement_method 'phi and omega scans'
_diffrn_radiation_type MoK\a
_diffrn_radiation_wavelength 0.71073
_diffrn_reflns_av_R_equivalents 0.0393
_diffrn_reflns_av_unetI/netI 0.0490
_diffrn_reflns_Laue_measured_fraction_full 0.996
_diffrn_reflns_Laue_measured_fraction_max 0.996
_diffrn_reflns_limit_h_max 12
_diffrn_reflns_limit_h_min -11
_diffrn_reflns_limit_k_max 10
_diffrn_reflns_limit_k_min -10
_diffrn_reflns_limit_l_max 30
_diffrn_reflns_limit_l_min -35
_diffrn_reflns_number 13522
_diffrn_reflns_point_group_measured_fraction_full 0.996
_diffrn_reflns_point_group_measured_fraction_max 0.996
_diffrn_reflns_theta_full 24.999
_diffrn_reflns_theta_max 24.999
_diffrn_reflns_theta_min 2.433
_exptl_absorpt_coefficient_mu 3.164
_exptl_absorpt_correction_T_max 0.7456
_exptl_absorpt_correction_T_min 0.5220
_exptl_absorpt_correction_type none
_exptl_crystal_colour YELLOW
_exptl_crystal_density_diffrn 1.730
_exptl_crystal_description BLOCK
_exptl_crystal_F_000 1424
_exptl_crystal_size_max 0.260
_exptl_crystal_size_mid 0.250
_exptl_crystal_size_min 0.210
_refine_diff_density_max 0.606
_refine_diff_density_min -0.659
_refine_diff_density_rms 0.068
_refine_ls_extinction_method none
_refine_ls_goodness_of_fit_ref 1.013
_refine_ls_hydrogen_treatment constr
_refine_ls_matrix_type full
_refine_ls_number_parameters 361
_refine_ls_number_reflns 4825
_refine_ls_number_restraints 1
_refine_ls_restrained_S_all 1.014
_refine_ls_R_factor_all 0.0991
_refine_ls_R_factor_gt 0.0510
_refine_ls_shift/su_max 0.001
_refine_ls_shift/su_mean 0.000
_refine_ls_structure_factor_coef Fsqd
_refine_ls_weighting_details 'w=1/[\s^2^(Fo^2^)+(0.0778P)^2^] where P=(Fo^2^+2Fc^2^)/3'
_refine_ls_weighting_scheme calc
_refine_ls_wR_factor_gt 0.1284
_refine_ls_wR_factor_ref 0.1410
_reflns_Friedel_coverage 0.000
_reflns_number_gt 2902
_reflns_number_total 4825
_reflns_threshold_expression 'I > 2\s(I)'
_cod_data_source_file d2ob01028c2.cif
_cod_data_source_block 1
_cod_depositor_comments
;

2024-06-28
Z value and formula fixed to values more according to usual
chemical conventions.                 miguel
;
_cod_original_formula_sum 'C24 H18 Br2 N4 O8 S2'
_cod_original_formula_weight 714.36
_cod_original_formula_moiety C12H9BrN2O4S
_cod_original_formula_units_Z 4
_cod_original_sg_symbol_H-M 'P 21/n'
_cod_database_code 7158754
_shelx_shelxl_version_number 2014/7
_shelx_space_group_comment
; 
The symmetry employed for this shelxl refinement is uniquely defined 
by the following loop, which should always be used as a source of 
symmetry information in preference to the above space-group names. 
They are only intended as comments. 
;
_shelx_estimated_absorpt_t_min 0.493
_shelx_estimated_absorpt_t_max 0.556

loop_
_space_group_symop_operation_xyz
'x, y, z'
'-x+1/2, y+1/2, -z+1/2'
'-x, -y, -z'
'x-1/2, -y-1/2, z-1/2'

loop_
_atom_site_label
_atom_site_type_symbol
_atom_site_fract_x
_atom_site_fract_y
_atom_site_fract_z
_atom_site_U_iso_or_equiv
_atom_site_adp_type
_atom_site_occupancy
_atom_site_site_symmetry_order
_atom_site_calc_flag
_atom_site_refinement_flags_posn
_atom_site_refinement_flags_adp
_atom_site_refinement_flags_occupancy
_atom_site_disorder_assembly
_atom_site_disorder_group
Br01 Br 0.31293(6) 0.98714(6) 0.65168(2) 0.0846(3) Uani 1 1 d . . . . .
Br02 Br 0.70831(6) 0.75030(8) 0.65136(2) 0.0931(3) Uani 1 1 d . . . . .
S1 S 0.48691(12) 0.27762(14) 0.75811(4) 0.0521(3) Uani 1 1 d . . . . .
S2 S 0.22686(16) 0.72455(19) 0.47659(4) 0.0760(5) Uani 1 1 d . . . . .
N2 N 0.1859(3) 0.4083(4) 0.65387(14) 0.0516(10) Uani 1 1 d . U . . .
O1 O 0.4521(3) 0.1207(4) 0.76413(11) 0.0649(9) Uani 1 1 d . . . . .
O2 O 0.5132(3) 0.3721(4) 0.79615(11) 0.0742(10) Uani 1 1 d . . . . .
O4 O 0.1671(3) 0.2985(4) 0.67502(14) 0.0752(11) Uani 1 1 d . . . . .
N1 N 0.3666(3) 0.3479(4) 0.72879(12) 0.0519(10) Uani 1 1 d . . . . .
H1 H 0.3045 0.2866 0.7235 0.062 Uiso 1 1 calc R U . . .
C6 C 0.6171(4) 0.2874(5) 0.72274(14) 0.0427(10) Uani 1 1 d . . . . .
O8 O 0.3023(4) 0.8378(5) 0.45619(12) 0.0961(13) Uani 1 1 d . . . . .
C7 C 0.3537(4) 0.4961(5) 0.71153(14) 0.0406(10) Uani 1 1 d . . . . .
N4 N 0.3205(4) 0.6008(5) 0.50347(13) 0.0697(12) Uani 1 1 d . . . . .
H4A H 0.3143 0.5064 0.4954 0.084 Uiso 1 1 calc R U . . .
N3 N 0.4010(5) 0.3667(5) 0.5691(2) 0.0732(13) Uani 1 1 d . . . . .
O3 O 0.1434(4) 0.4404(5) 0.61734(15) 0.1071(16) Uani 1 1 d . U . . .
C12 C 0.2718(4) 0.5289(5) 0.67491(14) 0.0403(10) Uani 1 1 d . . . . .
O5 O 0.3404(5) 0.3253(5) 0.53555(17) 0.1017(14) Uani 1 1 d . . . . .
O7 O 0.1487(4) 0.6293(6) 0.44903(12) 0.1073(15) Uani 1 1 d . . . . .
C11 C 0.2601(4) 0.6740(5) 0.65741(14) 0.0468(11) Uani 1 1 d . . . . .
H11 H 0.2043 0.6930 0.6333 0.056 Uiso 1 1 calc R U . . .
C10 C 0.3314(4) 0.7907(5) 0.67579(15) 0.0468(11) Uani 1 1 d . . . . .
O6 O 0.4215(5) 0.2905(5) 0.60223(19) 0.1140(16) Uani 1 1 d . . . . .
C16 C 0.4082(5) 0.6347(6) 0.53790(16) 0.0556(12) Uani 1 1 d . . . . .
C8 C 0.4231(4) 0.6172(5) 0.72951(15) 0.0513(12) Uani 1 1 d . . . . .
H8 H 0.4783 0.6000 0.7539 0.062 Uiso 1 1 calc R U . . .
C9 C 0.4117(5) 0.7626(5) 0.71175(16) 0.0542(12) Uani 1 1 d . . . . .
H9 H 0.4591 0.8423 0.7243 0.065 Uiso 1 1 calc R U . . .
C5 C 0.6228(5) 0.1913(5) 0.68574(16) 0.0574(13) Uani 1 1 d . . . . .
H5 H 0.5569 0.1234 0.6796 0.069 Uiso 1 1 calc R U . . .
C18 C 0.5400(5) 0.5570(6) 0.60271(17) 0.0617(14) Uani 1 1 d . . . . .
H18 H 0.5666 0.4813 0.6229 0.074 Uiso 1 1 calc R U . . .
C13 C 0.5881(5) 0.7024(6) 0.60566(16) 0.0609(13) Uani 1 1 d . . . . .
C17 C 0.4510(5) 0.5251(5) 0.56909(17) 0.0568(13) Uani 1 1 d . . . . .
C1 C 0.7160(5) 0.3862(6) 0.73199(17) 0.0610(13) Uani 1 1 d . . . . .
H1A H 0.7136 0.4525 0.7565 0.073 Uiso 1 1 calc R U . . .
C19 C 0.1386(5) 0.8105(7) 0.51859(16) 0.0619(14) Uani 1 1 d . . . . .
C14 C 0.5484(5) 0.8127(6) 0.57554(18) 0.0686(14) Uani 1 1 d . . . . .
H14 H 0.5813 0.9113 0.5778 0.082 Uiso 1 1 calc R U . . .
C15 C 0.4610(5) 0.7792(6) 0.54231(18) 0.0686(15) Uani 1 1 d . . . . .
H15 H 0.4362 0.8556 0.5220 0.082 Uiso 1 1 calc R U . . .
C3 C 0.8197(5) 0.2914(7) 0.6674(2) 0.0740(16) Uani 1 1 d . . . . .
H3 H 0.8881 0.2944 0.6485 0.089 Uiso 1 1 calc R U . . .
C24 C 0.1535(6) 0.9634(7) 0.5289(2) 0.0802(17) Uani 1 1 d . . . . .
H24 H 0.2113 1.0233 0.5139 0.096 Uiso 1 1 calc R U . . .
C4 C 0.7229(5) 0.1944(6) 0.65817(17) 0.0639(14) Uani 1 1 d . . . . .
H4 H 0.7249 0.1303 0.6331 0.077 Uiso 1 1 calc R U . . .
C20 C 0.0541(6) 0.7208(7) 0.5412(2) 0.0834(17) Uani 1 1 d . . . . .
H20 H 0.0455 0.6176 0.5338 0.100 Uiso 1 1 calc R U . . .
C2 C 0.8175(5) 0.3853(7) 0.7045(2) 0.0725(16) Uani 1 1 d . . . . .
H2 H 0.8858 0.4491 0.7111 0.087 Uiso 1 1 calc R U . . .
C21 C -0.0176(7) 0.7832(13) 0.5746(3) 0.117(3) Uani 1 1 d . . . . .
H21 H -0.0743 0.7236 0.5903 0.140 Uiso 1 1 calc R U . . .
C23 C 0.0800(8) 1.0264(9) 0.5625(3) 0.104(2) Uani 1 1 d . . . . .
H23 H 0.0880 1.1296 0.5699 0.125 Uiso 1 1 calc R U . . .
C22 C -0.0023(8) 0.9383(14) 0.5841(3) 0.115(3) Uani 1 1 d . . . . .
H22 H -0.0509 0.9824 0.6063 0.139 Uiso 1 1 calc R U . . .

loop_
_atom_site_aniso_label
_atom_site_aniso_U_11
_atom_site_aniso_U_22
_atom_site_aniso_U_33
_atom_site_aniso_U_23
_atom_site_aniso_U_13
_atom_site_aniso_U_12
Br01 0.1016(5) 0.0431(3) 0.1069(5) 0.0129(3) -0.0373(4) -0.0055(3)
Br02 0.0777(5) 0.1124(6) 0.0883(5) 0.0091(4) -0.0125(4) -0.0103(4)
S1 0.0526(8) 0.0556(7) 0.0482(7) 0.0129(6) 0.0003(6) 0.0105(6)
S2 0.0855(11) 0.0963(11) 0.0457(7) 0.0006(8) -0.0048(7) -0.0056(9)
N2 0.037(2) 0.041(2) 0.076(2) 0.010(2) -0.0101(19) 0.0062(18)
O1 0.057(2) 0.057(2) 0.081(2) 0.0363(18) 0.0111(17) 0.0103(16)
O2 0.085(3) 0.089(3) 0.0486(19) 0.0076(19) -0.0031(18) 0.025(2)
O4 0.063(2) 0.052(2) 0.109(3) 0.002(2) -0.013(2) -0.0121(18)
N1 0.042(2) 0.049(2) 0.064(2) 0.0172(19) -0.0062(19) 0.0027(17)
C6 0.037(3) 0.041(2) 0.049(3) 0.011(2) -0.012(2) 0.003(2)
O8 0.111(3) 0.121(3) 0.056(2) 0.027(2) 0.004(2) -0.020(3)
C7 0.033(2) 0.041(2) 0.049(3) -0.001(2) 0.008(2) 0.003(2)
N4 0.084(3) 0.064(3) 0.060(3) -0.011(2) -0.001(2) 0.004(2)
N3 0.071(3) 0.060(3) 0.089(4) 0.001(3) 0.008(3) 0.000(3)
O3 0.128(4) 0.077(3) 0.112(3) 0.010(2) -0.072(3) -0.017(3)
C12 0.033(2) 0.040(2) 0.048(3) 0.003(2) 0.002(2) 0.0005(19)
O5 0.124(4) 0.063(3) 0.118(4) -0.012(3) 0.010(3) -0.018(3)
O7 0.122(4) 0.135(4) 0.063(3) -0.019(2) -0.016(2) -0.019(3)
C11 0.043(3) 0.046(3) 0.051(3) 0.000(2) -0.008(2) 0.002(2)
C10 0.050(3) 0.032(2) 0.058(3) 0.005(2) 0.002(2) 0.006(2)
O6 0.117(4) 0.073(3) 0.151(4) 0.038(3) -0.012(3) -0.014(3)
C16 0.054(3) 0.060(3) 0.054(3) -0.003(3) 0.014(3) 0.001(3)
C8 0.051(3) 0.049(3) 0.053(3) 0.000(2) -0.013(2) 0.007(2)
C9 0.056(3) 0.042(3) 0.064(3) -0.009(2) -0.012(3) 0.000(2)
C5 0.057(3) 0.054(3) 0.061(3) -0.001(3) -0.008(3) -0.015(2)
C18 0.055(3) 0.068(4) 0.062(3) 0.012(3) 0.011(3) 0.006(3)
C13 0.051(3) 0.072(4) 0.060(3) 0.003(3) 0.012(2) -0.006(3)
C17 0.056(3) 0.050(3) 0.066(3) 0.005(3) 0.023(3) 0.003(2)
C1 0.055(3) 0.056(3) 0.071(3) -0.008(3) -0.012(3) -0.005(3)
C19 0.055(3) 0.080(4) 0.050(3) 0.011(3) -0.011(3) 0.008(3)
C14 0.075(4) 0.055(3) 0.075(4) 0.004(3) -0.005(3) -0.009(3)
C15 0.079(4) 0.061(3) 0.066(3) 0.012(3) 0.001(3) -0.001(3)
C3 0.044(3) 0.094(4) 0.085(4) 0.021(4) 0.007(3) 0.004(3)
C24 0.078(4) 0.080(4) 0.080(4) 0.010(3) -0.033(4) 0.001(3)
C4 0.060(4) 0.075(4) 0.057(3) -0.005(3) 0.004(3) -0.008(3)
C20 0.076(4) 0.092(4) 0.081(4) 0.014(4) -0.003(4) 0.015(4)
C2 0.043(3) 0.083(4) 0.090(4) 0.003(3) -0.013(3) -0.028(3)
C21 0.085(5) 0.165(9) 0.102(6) 0.036(6) 0.023(4) 0.043(6)
C23 0.106(6) 0.109(6) 0.096(6) -0.026(5) -0.036(5) 0.043(5)
C22 0.093(6) 0.169(9) 0.084(5) -0.014(6) -0.006(5) 0.055(6)

loop_
_atom_type_symbol
_atom_type_description
_atom_type_scat_dispersion_real
_atom_type_scat_dispersion_imag
_atom_type_scat_source
C C 0.0033 0.0016 'International Tables Vol C Tables 4.2.6.8 and 6.1.1.4'
H H 0.0000 0.0000 'International Tables Vol C Tables 4.2.6.8 and 6.1.1.4'
Br Br -0.2901 2.4595 'International Tables Vol C Tables 4.2.6.8 and 6.1.1.4'
N N 0.0061 0.0033 'International Tables Vol C Tables 4.2.6.8 and 6.1.1.4'
O O 0.0106 0.0060 'International Tables Vol C Tables 4.2.6.8 and 6.1.1.4'
S S 0.1246 0.1234 'International Tables Vol C Tables 4.2.6.8 and 6.1.1.4'

loop_
_geom_angle_atom_site_label_1
_geom_angle_atom_site_label_2
_geom_angle_atom_site_label_3
_geom_angle
_geom_angle_site_symmetry_1
_geom_angle_site_symmetry_3
_geom_angle_publ_flag
O2 S1 O1 120.2(2) . . ?
O2 S1 N1 109.6(2) . . ?
O1 S1 N1 103.0(2) . . ?
O2 S1 C6 107.8(2) . . ?
O1 S1 C6 109.3(2) . . ?
N1 S1 C6 106.16(19) . . ?
O7 S2 O8 119.5(2) . . ?
O7 S2 N4 103.1(3) . . ?
O8 S2 N4 108.8(3) . . ?
O7 S2 C19 110.2(3) . . ?
O8 S2 C19 108.9(3) . . ?
N4 S2 C19 105.3(2) . . ?
O4 N2 O3 127.9(4) . . ?
O4 N2 C12 117.4(4) . . ?
O3 N2 C12 114.6(4) . . ?
C7 N1 S1 127.3(3) . . ?
C7 N1 H1 116.3 . . ?
S1 N1 H1 116.3 . . ?
C1 C6 C5 119.1(4) . . ?
C1 C6 S1 121.2(4) . . ?
C5 C6 S1 119.7(3) . . ?
C8 C7 N1 121.3(4) . . ?
C8 C7 C12 117.0(4) . . ?
N1 C7 C12 121.7(4) . . ?
C16 N4 S2 126.4(4) . . ?
C16 N4 H4A 116.8 . . ?
S2 N4 H4A 116.8 . . ?
O6 N3 O5 125.4(5) . . ?
O6 N3 C17 117.4(5) . . ?
O5 N3 C17 117.2(5) . . ?
C11 C12 C7 121.9(4) . . ?
C11 C12 N2 116.0(4) . . ?
C7 C12 N2 122.0(4) . . ?
C12 C11 C10 119.5(4) . . ?
C12 C11 H11 120.2 . . ?
C10 C11 H11 120.2 . . ?
C9 C10 C11 120.0(4) . . ?
C9 C10 Br01 121.3(3) . . ?
C11 C10 Br01 118.7(3) . . ?
C15 C16 N4 121.5(5) . . ?
C15 C16 C17 116.0(5) . . ?
N4 C16 C17 122.5(5) . . ?
C9 C8 C7 121.1(4) . . ?
C9 C8 H8 119.5 . . ?
C7 C8 H8 119.5 . . ?
C10 C9 C8 120.6(4) . . ?
C10 C9 H9 119.7 . . ?
C8 C9 H9 119.7 . . ?
C4 C5 C6 121.2(4) . . ?
C4 C5 H5 119.4 . . ?
C6 C5 H5 119.4 . . ?
C13 C18 C17 118.6(5) . . ?
C13 C18 H18 120.7 . . ?
C17 C18 H18 120.7 . . ?
C14 C13 C18 120.2(5) . . ?
C14 C13 Br02 120.1(4) . . ?
C18 C13 Br02 119.7(4) . . ?
C18 C17 C16 122.8(5) . . ?
C18 C17 N3 115.2(5) . . ?
C16 C17 N3 122.0(5) . . ?
C2 C1 C6 119.1(5) . . ?
C2 C1 H1A 120.5 . . ?
C6 C1 H1A 120.5 . . ?
C24 C19 C20 121.0(6) . . ?
C24 C19 S2 120.9(5) . . ?
C20 C19 S2 118.1(5) . . ?
C15 C14 C13 120.6(5) . . ?
C15 C14 H14 119.7 . . ?
C13 C14 H14 119.7 . . ?
C14 C15 C16 121.9(5) . . ?
C14 C15 H15 119.1 . . ?
C16 C15 H15 119.1 . . ?
C4 C3 C2 120.4(5) . . ?
C4 C3 H3 119.8 . . ?
C2 C3 H3 119.8 . . ?
C19 C24 C23 118.6(7) . . ?
C19 C24 H24 120.7 . . ?
C23 C24 H24 120.7 . . ?
C3 C4 C5 119.5(5) . . ?
C3 C4 H4 120.3 . . ?
C5 C4 H4 120.3 . . ?
C21 C20 C19 120.3(7) . . ?
C21 C20 H20 119.9 . . ?
C19 C20 H20 119.9 . . ?
C1 C2 C3 120.7(5) . . ?
C1 C2 H2 119.6 . . ?
C3 C2 H2 119.6 . . ?
C20 C21 C22 117.8(8) . . ?
C20 C21 H21 121.1 . . ?
C22 C21 H21 121.1 . . ?
C22 C23 C24 120.0(8) . . ?
C22 C23 H23 120.0 . . ?
C24 C23 H23 120.0 . . ?
C23 C22 C21 122.4(8) . . ?
C23 C22 H22 118.8 . . ?
C21 C22 H22 118.8 . . ?

loop_
_geom_bond_atom_site_label_1
_geom_bond_atom_site_label_2
_geom_bond_distance
_geom_bond_site_symmetry_2
_geom_bond_publ_flag
Br01 C10 1.866(4) . ?
Br02 C13 1.881(5) . ?
S1 O2 1.417(4) . ?
S1 O1 1.431(3) . ?
S1 N1 1.642(4) . ?
S1 C6 1.760(5) . ?
S2 O7 1.417(4) . ?
S2 O8 1.418(4) . ?
S2 N4 1.656(4) . ?
S2 C19 1.748(6) . ?
N2 O4 1.165(4) . ?
N2 O3 1.194(5) . ?
N2 C12 1.515(6) . ?
N1 C7 1.396(5) . ?
N1 H1 0.8600 . ?
C6 C1 1.380(6) . ?
C6 C5 1.383(6) . ?
C7 C8 1.386(6) . ?
C7 C12 1.400(6) . ?
N4 C16 1.392(6) . ?
N4 H4A 0.8600 . ?
N3 O6 1.201(6) . ?
N3 O5 1.222(6) . ?
N3 C17 1.481(6) . ?
C12 C11 1.373(6) . ?
C11 C10 1.372(6) . ?
C11 H11 0.9300 . ?
C10 C9 1.367(6) . ?
C16 C15 1.385(7) . ?
C16 C17 1.397(7) . ?
C8 C9 1.378(6) . ?
C8 H8 0.9300 . ?
C9 H9 0.9300 . ?
C5 C4 1.359(7) . ?
C5 H5 0.9300 . ?
C18 C13 1.370(7) . ?
C18 C17 1.380(7) . ?
C18 H18 0.9300 . ?
C13 C14 1.371(7) . ?
C1 C2 1.368(7) . ?
C1 H1A 0.9300 . ?
C19 C24 1.377(7) . ?
C19 C20 1.378(8) . ?
C14 C15 1.364(7) . ?
C14 H14 0.9300 . ?
C15 H15 0.9300 . ?
C3 C4 1.353(7) . ?
C3 C2 1.372(7) . ?
C3 H3 0.9300 . ?
C24 C23 1.395(10) . ?
C24 H24 0.9300 . ?
C4 H4 0.9300 . ?
C20 C21 1.378(9) . ?
C20 H20 0.9300 . ?
C2 H2 0.9300 . ?
C21 C22 1.391(10) . ?
C21 H21 0.9300 . ?
C23 C22 1.340(11) . ?
C23 H23 0.9300 . ?
C22 H22 0.9300 . ?

loop_
_geom_hbond_atom_site_label_D
_geom_hbond_atom_site_label_H
_geom_hbond_atom_site_label_A
_geom_hbond_distance_DH
_geom_hbond_distance_HA
_geom_hbond_distance_DA
_geom_hbond_angle_DHA
_geom_hbond_site_symmetry_A
N1 H1 O4 0.86 2.02 2.648(5) 129.2 .
N4 H4A O5 0.86 1.99 2.593(6) 125.8 .
C8 H8 O2 0.93 2.37 3.046(6) 129.1 .
C5 H5 Br01 0.93 2.95 3.848(5) 164.0 1_545
C15 H15 O8 0.93 2.39 3.060(7) 129.2 .

loop_
_geom_torsion_atom_site_label_1
_geom_torsion_atom_site_label_2
_geom_torsion_atom_site_label_3
_geom_torsion_atom_site_label_4
_geom_torsion
_geom_torsion_site_symmetry_1
_geom_torsion_site_symmetry_2
_geom_torsion_site_symmetry_3
_geom_torsion_site_symmetry_4
_geom_torsion_publ_flag
O2 S1 N1 C7 54.4(4) . . . . ?
O1 S1 N1 C7 -176.5(4) . . . . ?
C6 S1 N1 C7 -61.7(4) . . . . ?
O2 S1 C6 C1 -5.8(4) . . . . ?
O1 S1 C6 C1 -138.0(4) . . . . ?
N1 S1 C6 C1 111.6(4) . . . . ?
O2 S1 C6 C5 172.2(3) . . . . ?
O1 S1 C6 C5 40.0(4) . . . . ?
N1 S1 C6 C5 -70.4(4) . . . . ?
S1 N1 C7 C8 -21.8(6) . . . . ?
S1 N1 C7 C12 157.2(3) . . . . ?
O7 S2 N4 C16 -173.8(4) . . . . ?
O8 S2 N4 C16 58.4(5) . . . . ?
C19 S2 N4 C16 -58.3(5) . . . . ?
C8 C7 C12 C11 0.0(6) . . . . ?
N1 C7 C12 C11 -179.1(4) . . . . ?
C8 C7 C12 N2 -176.7(4) . . . . ?
N1 C7 C12 N2 4.2(6) . . . . ?
O4 N2 C12 C11 -159.0(4) . . . . ?
O3 N2 C12 C11 19.5(6) . . . . ?
O4 N2 C12 C7 17.9(6) . . . . ?
O3 N2 C12 C7 -163.6(4) . . . . ?
C7 C12 C11 C10 0.7(7) . . . . ?
N2 C12 C11 C10 177.6(4) . . . . ?
C12 C11 C10 C9 -1.1(7) . . . . ?
C12 C11 C10 Br01 -179.5(3) . . . . ?
S2 N4 C16 C15 -24.9(7) . . . . ?
S2 N4 C16 C17 157.0(4) . . . . ?
N1 C7 C8 C9 178.8(4) . . . . ?
C12 C7 C8 C9 -0.3(6) . . . . ?
C11 C10 C9 C8 0.8(7) . . . . ?
Br01 C10 C9 C8 179.2(3) . . . . ?
C7 C8 C9 C10 -0.1(7) . . . . ?
C1 C6 C5 C4 -0.9(7) . . . . ?
S1 C6 C5 C4 -179.0(4) . . . . ?
C17 C18 C13 C14 -0.3(7) . . . . ?
C17 C18 C13 Br02 179.5(4) . . . . ?
C13 C18 C17 C16 0.2(7) . . . . ?
C13 C18 C17 N3 -178.3(4) . . . . ?
C15 C16 C17 C18 0.4(7) . . . . ?
N4 C16 C17 C18 178.6(4) . . . . ?
C15 C16 C17 N3 178.7(4) . . . . ?
N4 C16 C17 N3 -3.1(7) . . . . ?
O6 N3 C17 C18 14.3(7) . . . . ?
O5 N3 C17 C18 -166.9(5) . . . . ?
O6 N3 C17 C16 -164.1(5) . . . . ?
O5 N3 C17 C16 14.6(7) . . . . ?
C5 C6 C1 C2 -0.7(7) . . . . ?
S1 C6 C1 C2 177.4(4) . . . . ?
O7 S2 C19 C24 -136.2(4) . . . . ?
O8 S2 C19 C24 -3.3(5) . . . . ?
N4 S2 C19 C24 113.2(4) . . . . ?
O7 S2 C19 C20 44.1(5) . . . . ?
O8 S2 C19 C20 176.9(4) . . . . ?
N4 S2 C19 C20 -66.5(4) . . . . ?
C18 C13 C14 C15 -0.1(8) . . . . ?
Br02 C13 C14 C15 -179.9(4) . . . . ?
C13 C14 C15 C16 0.7(9) . . . . ?
N4 C16 C15 C14 -179.0(5) . . . . ?
C17 C16 C15 C14 -0.8(8) . . . . ?
C20 C19 C24 C23 -0.7(8) . . . . ?
S2 C19 C24 C23 179.5(4) . . . . ?
C2 C3 C4 C5 0.5(8) . . . . ?
C6 C5 C4 C3 1.0(8) . . . . ?
C24 C19 C20 C21 0.2(8) . . . . ?
S2 C19 C20 C21 180.0(5) . . . . ?
C6 C1 C2 C3 2.2(8) . . . . ?
C4 C3 C2 C1 -2.1(8) . . . . ?
C19 C20 C21 C22 0.6(10) . . . . ?
C19 C24 C23 C22 0.4(9) . . . . ?
C24 C23 C22 C21 0.4(11) . . . . ?
C20 C21 C22 C23 -0.9(12) . . . . ?
